data_4107342
loop_
_publ_author_name
'Kurt F. Hirsekorn'
'Elliott B. Hulley'
'Peter T. Wolczanski'
'Thomas R. Cundari'

_publ_section_title
;
 Olefin Substitution in (silox)3M(olefin) (silox =tBu3SiO; M = Nb, Ta):
 The Role of Density of States in Second vs Third Row Transition Metal
 Reactivity
;
_journal_name_full 'Journal of the American Chemical Society'
_journal_page_first 1183
_journal_page_last 1196
_journal_paper_doi 10.1021/ja074972j
_journal_volume 130
_journal_year 2008
_chemical_formula_sum 'C38 H85 Nb O3 Si3'
_chemical_formula_weight 767.24
_chemical_name_systematic
; 
 ? 
;
_space_group_IT_number 14
_symmetry_cell_setting monoclinic
_symmetry_space_group_name_Hall '-P 2ybc'
_symmetry_space_group_name_H-M 'P 1 21/c 1'
_atom_sites_solution_hydrogens geom
_atom_sites_solution_primary direct
_atom_sites_solution_secondary difmap
_audit_creation_method SHELXL-97
_cell_angle_alpha 90.00
_cell_angle_beta 118.745(3)
_cell_angle_gamma 90.00
_cell_formula_units_Z 4
_cell_length_a 12.985(2)
_cell_length_b 30.152(5)
_cell_length_c 13.181(2)
_cell_measurement_reflns_used 9402
_cell_measurement_temperature 173(2)
_cell_measurement_theta_max 28.53
_cell_measurement_theta_min 2.26
_cell_volume 4524.7(12)
_computing_cell_refinement 'Bruker SAINT+'
_computing_data_collection 'Bruker APEX2'
_computing_data_reduction 'Bruker SAINT+'
_computing_molecular_graphics 'Bruker SHELXTL'
_computing_publication_material 'Bruker SHELXTL'
_computing_structure_refinement 'SHELXL-97 (Sheldrick, 1997)'
_computing_structure_solution 'SHELXS-97 (Sheldrick, 1990)'
_diffrn_ambient_temperature 173(2)
_diffrn_measured_fraction_theta_full 0.961
_diffrn_measured_fraction_theta_max 0.961
_diffrn_measurement_device_type 'Bruker X8 APEX II diffractometer'
_diffrn_measurement_method 'phi and omega scans'
_diffrn_radiation_monochromator graphite
_diffrn_radiation_source 'fine-focus sealed tube'
_diffrn_radiation_type MoK\a
_diffrn_radiation_wavelength 0.71073
_diffrn_reflns_av_R_equivalents 0.0356
_diffrn_reflns_av_sigmaI/netI 0.0393
_diffrn_reflns_limit_h_max 15
_diffrn_reflns_limit_h_min -17
_diffrn_reflns_limit_k_max 40
_diffrn_reflns_limit_k_min -37
_diffrn_reflns_limit_l_max 17
_diffrn_reflns_limit_l_min -17
_diffrn_reflns_number 55520
_diffrn_reflns_theta_full 29.20
_diffrn_reflns_theta_max 29.20
_diffrn_reflns_theta_min 1.79
_exptl_absorpt_coefficient_mu 0.375
_exptl_absorpt_correction_T_max 0.9907
_exptl_absorpt_correction_T_min 0.8957
_exptl_absorpt_correction_type multi-scan
_exptl_crystal_density_diffrn 1.126
_exptl_crystal_density_meas 0
_exptl_crystal_description plate
_exptl_crystal_F_000 1680
_exptl_crystal_size_max 0.30
_exptl_crystal_size_mid 0.15
_exptl_crystal_size_min 0.03
_refine_diff_density_max 2.398
_refine_diff_density_min -0.643
_refine_diff_density_rms 0.097
_refine_ls_extinction_method none
_refine_ls_goodness_of_fit_ref 1.358
_refine_ls_hydrogen_treatment mixed
_refine_ls_matrix_type full
_refine_ls_number_parameters 443
_refine_ls_number_reflns 11779
_refine_ls_number_restraints 0
_refine_ls_restrained_S_all 1.358
_refine_ls_R_factor_all 0.0736
_refine_ls_R_factor_gt 0.0541
_refine_ls_shift/su_max 0.398
_refine_ls_shift/su_mean 0.039
_refine_ls_structure_factor_coef Fsqd
_refine_ls_weighting_details 'calc w=1/[\s^2^(Fo^2^)+(0.1000P)^2^+0.0000P] where P=(Fo^2^+2Fc^2^)/3'
_refine_ls_weighting_scheme calc
_refine_ls_wR_factor_gt 0.1834
_refine_ls_wR_factor_ref 0.1921
_reflns_number_gt 8889
_reflns_number_total 11779
_reflns_threshold_expression >2sigma(I)
_cod_data_source_file ja074972j-file001.cif
_cod_data_source_block kh6
_cod_original_cell_volume 4524.7(13)
_cod_database_code 4107342

loop_
_symmetry_equiv_pos_as_xyz
'x, y, z'
'-x, y+1/2, -z+1/2'
'-x, -y, -z'
'x, -y-1/2, z-1/2'

loop_
_atom_site_label
_atom_site_type_symbol
_atom_site_fract_x
_atom_site_fract_y
_atom_site_fract_z
_atom_site_U_iso_or_equiv
_atom_site_adp_type
_atom_site_occupancy
_atom_site_symmetry_multiplicity
_atom_site_calc_flag
_atom_site_refinement_flags
_atom_site_disorder_assembly
_atom_site_disorder_group
Nb1 Nb 0.19420(2) 0.347027(8) 0.48345(2) 0.02458(11) Uani 1 1 d . . .
Si1 Si -0.08707(7) 0.34650(2) 0.45311(7) 0.02553(18) Uani 1 1 d . . .
Si2 Si 0.43788(7) 0.37194(3) 0.75874(7) 0.0333(2) Uani 1 1 d . . .
Si3 Si 0.20081(8) 0.40733(3) 0.24924(7) 0.0374(2) Uani 1 1 d . . .
O1 O 0.03917(17) 0.34737(6) 0.45361(18) 0.0300(5) Uani 1 1 d . . .
O2 O 0.32242(16) 0.36260(7) 0.62810(17) 0.0315(5) Uani 1 1 d . . .
O3 O 0.19862(18) 0.38577(7) 0.36456(17) 0.0335(5) Uani 1 1 d . A .
C1 C 0.2277(4) 0.28992(12) 0.4087(4) 0.0559(10) Uani 1 1 d . . .
H1A H 0.1640 0.2807 0.3320 0.067 Uiso 1 1 calc R . .
H1B H 0.3069 0.2878 0.4156 0.067 Uiso 1 1 calc R . .
C2 C 0.2173(4) 0.27561(11) 0.5069(4) 0.0538(10) Uani 1 1 d . . .
H2A H 0.2900 0.2651 0.5749 0.065 Uiso 1 1 calc R . .
H2B H 0.1467 0.2580 0.4911 0.065 Uiso 1 1 calc R . .
C3 C -0.1524(3) 0.40462(10) 0.4035(3) 0.0390(8) Uani 1 1 d . . .
C4 C -0.0561(3) 0.43987(12) 0.4572(4) 0.0590(11) Uani 1 1 d . . .
H4A H -0.0906 0.4693 0.4311 0.089 Uiso 1 1 calc R . .
H4B H 0.0035 0.4346 0.4332 0.089 Uiso 1 1 calc R . .
H4C H -0.0195 0.4383 0.5418 0.089 Uiso 1 1 calc R . .
C5 C -0.2075(4) 0.41041(13) 0.2699(4) 0.0579(11) Uani 1 1 d . . .
H5A H -0.2396 0.4404 0.2481 0.087 Uiso 1 1 calc R . .
H5B H -0.2706 0.3887 0.2307 0.087 Uiso 1 1 calc R . .
H5C H -0.1469 0.4058 0.2469 0.087 Uiso 1 1 calc R . .
C6 C -0.2442(3) 0.41548(12) 0.4406(4) 0.0499(9) Uani 1 1 d . . .
H6A H -0.2755 0.4453 0.4139 0.075 Uiso 1 1 calc R . .
H6B H -0.2079 0.4143 0.5252 0.075 Uiso 1 1 calc R . .
H6C H -0.3083 0.3938 0.4067 0.075 Uiso 1 1 calc R . .
C7 C -0.1809(3) 0.30075(11) 0.3470(3) 0.0392(8) Uani 1 1 d . . .
C8 C -0.3094(3) 0.30605(13) 0.3145(4) 0.0527(10) Uani 1 1 d . . .
H8A H -0.3555 0.2825 0.2606 0.079 Uiso 1 1 calc R . .
H8B H -0.3377 0.3350 0.2776 0.079 Uiso 1 1 calc R . .
H8C H -0.3179 0.3041 0.3843 0.079 Uiso 1 1 calc R . .
C9 C -0.1445(3) 0.25417(12) 0.3973(4) 0.0556(10) Uani 1 1 d . . .
H9A H -0.1948 0.2322 0.3399 0.083 Uiso 1 1 calc R . .
H9B H -0.1528 0.2514 0.4670 0.083 Uiso 1 1 calc R . .
H9C H -0.0624 0.2490 0.4171 0.083 Uiso 1 1 calc R . .
C10 C -0.1694(3) 0.30164(14) 0.2336(3) 0.0538(10) Uani 1 1 d . . .
H10A H -0.2179 0.2781 0.1813 0.081 Uiso 1 1 calc R . .
H10B H -0.0871 0.2970 0.2535 0.081 Uiso 1 1 calc R . .
H10C H -0.1959 0.3305 0.1954 0.081 Uiso 1 1 calc R . .
C11 C -0.0514(3) 0.33338(14) 0.6115(3) 0.0437(8) Uani 1 1 d . . .
C12 C -0.1572(4) 0.3237(2) 0.6284(4) 0.0784(15) Uani 1 1 d . . .
H12A H -0.1306 0.3175 0.7103 0.118 Uiso 1 1 calc R . .
H12B H -0.1993 0.2978 0.5818 0.118 Uiso 1 1 calc R . .
H12C H -0.2097 0.3494 0.6039 0.118 Uiso 1 1 calc R . .
C13 C 0.0280(4) 0.29260(14) 0.6582(3) 0.0602(11) Uani 1 1 d . . .
H13A H 0.0448 0.2868 0.7378 0.090 Uiso 1 1 calc R . .
H13B H 0.1018 0.2981 0.6569 0.090 Uiso 1 1 calc R . .
H13C H -0.0116 0.2668 0.6097 0.090 Uiso 1 1 calc R . .
C14 C 0.0146(4) 0.37319(16) 0.6902(3) 0.0622(12) Uani 1 1 d . . .
H14A H 0.0327 0.3667 0.7700 0.093 Uiso 1 1 calc R . .
H14B H -0.0350 0.3997 0.6630 0.093 Uiso 1 1 calc R . .
H14C H 0.0877 0.3784 0.6876 0.093 Uiso 1 1 calc R . .
C15 C 0.4349(3) 0.33090(14) 0.8697(3) 0.0506(10) Uani 1 1 d . . .
C16 C 0.3149(4) 0.32805(18) 0.8575(4) 0.0759(14) Uani 1 1 d . . .
H16A H 0.3156 0.3072 0.9149 0.114 Uiso 1 1 calc R . .
H16B H 0.2595 0.3176 0.7796 0.114 Uiso 1 1 calc R . .
H16C H 0.2907 0.3574 0.8701 0.114 Uiso 1 1 calc R . .
C17 C 0.4742(5) 0.28476(15) 0.8594(5) 0.0803(15) Uani 1 1 d . . .
H17A H 0.4710 0.2655 0.9176 0.120 Uiso 1 1 calc R . .
H17B H 0.5550 0.2859 0.8720 0.120 Uiso 1 1 calc R . .
H17C H 0.4223 0.2730 0.7820 0.120 Uiso 1 1 calc R . .
C18 C 0.5171(5) 0.34535(17) 0.9988(4) 0.0792(16) Uani 1 1 d . . .
H18A H 0.5118 0.3235 1.0511 0.119 Uiso 1 1 calc R . .
H18B H 0.4922 0.3744 1.0124 0.119 Uiso 1 1 calc R . .
H18C H 0.5984 0.3472 1.0134 0.119 Uiso 1 1 calc R . .
C19 C 0.5709(3) 0.36287(14) 0.7373(3) 0.0515(10) Uani 1 1 d . . .
C20 C 0.5580(4) 0.31993(15) 0.6699(4) 0.0601(11) Uani 1 1 d . . .
H20A H 0.6274 0.3158 0.6598 0.090 Uiso 1 1 calc R . .
H20B H 0.4877 0.3218 0.5938 0.090 Uiso 1 1 calc R . .
H20C H 0.5506 0.2947 0.7129 0.090 Uiso 1 1 calc R . .
C21 C 0.6845(3) 0.3603(2) 0.8520(5) 0.0873(17) Uani 1 1 d . . .
H21A H 0.7508 0.3556 0.8372 0.131 Uiso 1 1 calc R . .
H21B H 0.6798 0.3357 0.8980 0.131 Uiso 1 1 calc R . .
H21C H 0.6959 0.3882 0.8946 0.131 Uiso 1 1 calc R . .
C22 C 0.5832(5) 0.40153(18) 0.6648(5) 0.0823(15) Uani 1 1 d . . .
H22A H 0.6521 0.3963 0.6546 0.123 Uiso 1 1 calc R . .
H22B H 0.5926 0.4297 0.7055 0.123 Uiso 1 1 calc R . .
H22C H 0.5126 0.4028 0.5889 0.123 Uiso 1 1 calc R . .
C23 C 0.4219(3) 0.43263(12) 0.7960(3) 0.0484(9) Uani 1 1 d . . .
C24 C 0.3285(5) 0.43789(17) 0.8317(5) 0.0798(15) Uani 1 1 d . . .
H24A H 0.3235 0.4691 0.8496 0.120 Uiso 1 1 calc R . .
H24B H 0.3486 0.4197 0.9004 0.120 Uiso 1 1 calc R . .
H24C H 0.2527 0.4283 0.7684 0.120 Uiso 1 1 calc R . .
C25 C 0.5349(5) 0.45218(17) 0.8927(4) 0.0821(16) Uani 1 1 d . . .
H25A H 0.5206 0.4828 0.9076 0.123 Uiso 1 1 calc R . .
H25B H 0.5962 0.4518 0.8695 0.123 Uiso 1 1 calc R . .
H25C H 0.5605 0.4345 0.9632 0.123 Uiso 1 1 calc R . .
C26 C 0.3844(5) 0.46147(14) 0.6859(4) 0.0797(16) Uani 1 1 d . . .
H26A H 0.3755 0.4924 0.7033 0.119 Uiso 1 1 calc R . .
H26B H 0.3094 0.4506 0.6237 0.119 Uiso 1 1 calc R . .
H26C H 0.4446 0.4596 0.6614 0.119 Uiso 1 1 calc R . .
C29 C 0.1743(5) 0.48800(15) 0.3507(4) 0.0760(15) Uani 1 1 d . . .
C30 C 0.1755(5) 0.49864(16) 0.1628(4) 0.0783(16) Uani 1 1 d . . .
C31 C 0.0837(5) 0.38081(19) 0.1115(3) 0.0817(17) Uani 1 1 d . A .
C32 C 0.0599(5) 0.39988(18) -0.0031(3) 0.0741(14) Uani 1 1 d . . .
H32A H -0.0022 0.3827 -0.0658 0.111 Uiso 1 1 calc R A .
H32B H 0.1317 0.3985 -0.0101 0.111 Uiso 1 1 calc R . .
H32C H 0.0348 0.4308 -0.0081 0.111 Uiso 1 1 calc R . .
C33 C 0.0014(6) 0.3555(3) 0.1216(5) 0.133(3) Uani 1 1 d . . .
H33A H -0.0540 0.3433 0.0457 0.200 Uiso 1 1 calc R A .
H33B H -0.0413 0.3739 0.1503 0.200 Uiso 1 1 calc R . .
H33C H 0.0406 0.3311 0.1759 0.200 Uiso 1 1 calc R . .
C34 C 0.1524(10) 0.3310(3) 0.1006(9) 0.163(4) Uani 1 1 d . . .
C36 C 0.3696(5) 0.4153(2) 0.1661(5) 0.0945(19) Uani 1 1 d . . .
C37 C 0.4244(5) 0.36781(18) 0.3447(6) 0.0853(17) Uani 1 1 d . . .
C27 C 0.1351(6) 0.47000(18) 0.2358(5) 0.0313(14) Uani 0.530(6) 1 d P A 1
C28 C 0.0060(6) 0.4693(2) 0.1911(6) 0.0484(19) Uani 0.530(6) 1 d P A 1
H28A H -0.0229 0.4997 0.1854 0.073 Uiso 0.530(6) 1 calc PR A 1
H28B H -0.0118 0.4522 0.2441 0.073 Uiso 0.530(6) 1 calc PR A 1
H28C H -0.0325 0.4554 0.1144 0.073 Uiso 0.530(6) 1 calc PR A 1
C35 C 0.3501(6) 0.4112(2) 0.2726(7) 0.0471(18) Uani 0.530(6) 1 d P A 1
C38 C 0.4248(6) 0.4464(2) 0.3681(7) 0.050(2) Uani 0.530(6) 1 d P A 1
H38A H 0.5047 0.4473 0.3784 0.076 Uiso 0.530(6) 1 calc PR A 1
H38B H 0.4278 0.4381 0.4414 0.076 Uiso 0.530(6) 1 calc PR A 1
H38C H 0.3884 0.4757 0.3440 0.076 Uiso 0.530(6) 1 calc PR A 1
C27' C 0.2259(8) 0.4664(3) 0.2821(6) 0.046(2) Uani 0.470(6) 1 d P A 2
C28' C 0.3491(10) 0.4764(4) 0.3788(7) 0.075(4) Uani 0.470(6) 1 d P A 2
H28D H 0.3580 0.5084 0.3929 0.112 Uiso 0.470(6) 1 calc PR A 2
H28E H 0.4069 0.4661 0.3563 0.112 Uiso 0.470(6) 1 calc PR A 2
H28F H 0.3620 0.4611 0.4495 0.112 Uiso 0.470(6) 1 calc PR A 2
C35' C 0.3429(9) 0.3771(4) 0.2455(8) 0.058(3) Uani 0.470(6) 1 d P A 2
C38' C 0.3156(10) 0.3318(4) 0.1914(10) 0.074(3) Uani 0.470(6) 1 d P A 2

loop_
_atom_site_aniso_label
_atom_site_aniso_U_11
_atom_site_aniso_U_22
_atom_site_aniso_U_33
_atom_site_aniso_U_23
_atom_site_aniso_U_13
_atom_site_aniso_U_12
Nb1 0.01941(14) 0.02183(15) 0.03323(16) -0.00263(10) 0.01325(11) -0.00046(9)
Si1 0.0200(4) 0.0262(4) 0.0326(4) 0.0000(3) 0.0145(3) 0.0011(3)
Si2 0.0240(4) 0.0316(4) 0.0347(4) 0.0062(3) 0.0064(3) -0.0011(3)
Si3 0.0417(5) 0.0445(5) 0.0327(4) -0.0095(4) 0.0231(4) -0.0181(4)
O1 0.0204(9) 0.0349(12) 0.0385(11) 0.0008(9) 0.0172(9) 0.0022(8)
O2 0.0241(10) 0.0305(10) 0.0351(11) 0.0021(9) 0.0103(9) 0.0003(8)
O3 0.0303(10) 0.0379(12) 0.0360(11) -0.0021(9) 0.0188(9) -0.0088(9)
C1 0.069(3) 0.0335(19) 0.079(3) -0.0145(18) 0.046(2) 0.0025(17)
C2 0.054(2) 0.0244(17) 0.087(3) -0.0017(18) 0.038(2) 0.0011(15)
C3 0.0324(15) 0.0266(15) 0.064(2) 0.0028(14) 0.0279(15) 0.0019(12)
C4 0.050(2) 0.0319(18) 0.101(3) -0.006(2) 0.041(2) -0.0107(16)
C5 0.059(2) 0.045(2) 0.065(2) 0.0194(19) 0.026(2) 0.0161(18)
C6 0.0384(18) 0.0359(18) 0.083(3) -0.0069(18) 0.0357(19) 0.0067(15)
C7 0.0279(15) 0.0347(17) 0.0497(18) -0.0113(14) 0.0144(14) -0.0020(13)
C8 0.0311(17) 0.048(2) 0.071(2) -0.0112(19) 0.0183(17) -0.0059(15)
C9 0.045(2) 0.0303(18) 0.086(3) -0.0053(18) 0.028(2) -0.0019(15)
C10 0.046(2) 0.062(2) 0.050(2) -0.0195(18) 0.0204(17) 0.0020(18)
C11 0.0372(18) 0.062(2) 0.0404(17) 0.0073(16) 0.0253(15) 0.0045(16)
C12 0.069(3) 0.107(4) 0.085(3) 0.036(3) 0.057(3) 0.004(3)
C13 0.055(2) 0.069(3) 0.048(2) 0.021(2) 0.0187(18) 0.009(2)
C14 0.061(3) 0.086(3) 0.0372(19) -0.013(2) 0.0221(18) 0.000(2)
C15 0.043(2) 0.053(2) 0.0449(19) 0.0198(17) 0.0128(16) -0.0039(17)
C16 0.064(3) 0.086(4) 0.080(3) 0.028(3) 0.037(3) -0.007(3)
C17 0.093(4) 0.060(3) 0.089(3) 0.033(3) 0.045(3) 0.012(3)
C18 0.070(3) 0.098(4) 0.045(2) 0.020(2) 0.009(2) -0.001(3)
C19 0.0283(17) 0.056(2) 0.064(2) 0.0078(19) 0.0168(17) -0.0021(16)
C20 0.043(2) 0.065(3) 0.076(3) 0.004(2) 0.031(2) 0.0144(19)
C21 0.0238(19) 0.122(4) 0.097(4) -0.016(3) 0.014(2) 0.000(2)
C22 0.079(3) 0.083(4) 0.101(4) 0.007(3) 0.056(3) -0.020(3)
C23 0.055(2) 0.0374(19) 0.0396(17) -0.0061(15) 0.0127(16) -0.0038(16)
C24 0.086(4) 0.064(3) 0.089(3) -0.005(3) 0.043(3) 0.020(3)
C25 0.079(3) 0.068(3) 0.063(3) -0.023(2) 0.006(2) -0.011(3)
C26 0.126(5) 0.030(2) 0.074(3) 0.005(2) 0.041(3) 0.007(2)
C29 0.120(4) 0.061(3) 0.071(3) 0.021(2) 0.065(3) 0.043(3)
C30 0.129(5) 0.060(3) 0.060(2) 0.007(2) 0.056(3) -0.028(3)
C31 0.095(4) 0.103(4) 0.0375(19) -0.016(2) 0.024(2) -0.062(3)
C32 0.094(4) 0.094(4) 0.0330(18) -0.019(2) 0.030(2) -0.024(3)
C33 0.123(5) 0.190(7) 0.051(3) -0.018(3) 0.014(3) -0.118(5)
C34 0.234(12) 0.134(7) 0.186(9) -0.070(7) 0.154(9) -0.039(7)
C36 0.089(4) 0.136(5) 0.100(4) -0.002(4) 0.078(3) -0.028(4)
C37 0.089(4) 0.070(3) 0.137(5) 0.024(3) 0.086(4) 0.025(3)
C27 0.039(3) 0.028(3) 0.027(3) 0.003(2) 0.016(3) 0.000(2)
C28 0.047(4) 0.040(4) 0.061(4) 0.015(3) 0.028(3) 0.010(3)
C35 0.041(4) 0.038(4) 0.081(5) -0.015(4) 0.044(4) -0.015(3)
C38 0.033(3) 0.038(4) 0.077(5) -0.007(3) 0.024(3) -0.008(3)
C27' 0.057(5) 0.040(4) 0.038(4) 0.005(3) 0.021(4) -0.012(4)
C28' 0.093(8) 0.068(7) 0.045(4) -0.004(4) 0.018(5) -0.043(6)
C35' 0.066(6) 0.075(7) 0.057(5) -0.001(5) 0.048(5) -0.006(5)
C38' 0.087(8) 0.060(6) 0.105(8) -0.010(6) 0.069(7) 0.011(6)

loop_
_atom_type_symbol
_atom_type_description
_atom_type_scat_dispersion_real
_atom_type_scat_dispersion_imag
_atom_type_scat_source
C C 0.0033 0.0016 'International Tables Vol C Tables 4.2.6.8 and 6.1.1.4'
H H 0.0000 0.0000 'International Tables Vol C Tables 4.2.6.8 and 6.1.1.4'
O O 0.0106 0.0060 'International Tables Vol C Tables 4.2.6.8 and 6.1.1.4'
Si Si 0.0817 0.0704 'International Tables Vol C Tables 4.2.6.8 and 6.1.1.4'
Nb Nb -2.0727 0.6215 'International Tables Vol C Tables 4.2.6.8 and 6.1.1.4'

loop_
_geom_angle_atom_site_label_1
_geom_angle_atom_site_label_2
_geom_angle_atom_site_label_3
_geom_angle
O1 Nb1 O2 123.48(9)
O1 Nb1 O3 105.70(9)
O2 Nb1 O3 107.78(9)
O1 Nb1 C1 110.38(14)
O2 Nb1 C1 112.99(14)
O3 Nb1 C1 91.20(14)
O1 Nb1 C2 95.55(12)
O2 Nb1 C2 96.21(13)
O3 Nb1 C2 130.02(13)
C1 Nb1 C2 38.82(15)
O1 Si1 C3 105.35(13)
O1 Si1 C7 107.32(13)
C3 Si1 C7 112.66(15)
O1 Si1 C11 106.11(13)
C3 Si1 C11 112.84(17)
C7 Si1 C11 111.94(17)
O2 Si2 C19 104.56(15)
O2 Si2 C15 109.67(14)
C19 Si2 C15 111.79(18)
O2 Si2 C23 105.54(13)
C19 Si2 C23 112.98(19)
C15 Si2 C23 111.80(19)
O3 Si3 C27' 104.1(2)
O3 Si3 C35 110.8(3)
C27' Si3 C35 81.0(4)
O3 Si3 C31 110.58(16)
C27' Si3 C31 127.5(3)
C35 Si3 C31 119.3(3)
O3 Si3 C27 104.49(18)
C27' Si3 C27 30.5(3)
C35 Si3 C27 108.8(3)
C31 Si3 C27 101.4(3)
O3 Si3 C35' 104.8(3)
C27' Si3 C35' 112.0(4)
C35 Si3 C35' 31.2(3)
C31 Si3 C35' 96.0(3)
C27 Si3 C35' 137.8(3)
Si1 O1 Nb1 169.42(14)
Si2 O2 Nb1 175.29(14)
Si3 O3 Nb1 166.73(14)
C2 C1 Nb1 72.3(2)
C1 C2 Nb1 68.9(2)
C6 C3 C4 107.1(3)
C6 C3 C5 109.5(3)
C4 C3 C5 105.9(3)
C6 C3 Si1 111.9(2)
C4 C3 Si1 110.3(2)
C5 C3 Si1 112.0(2)
C8 C7 C9 106.8(3)
C8 C7 C10 108.9(3)
C9 C7 C10 106.0(3)
C8 C7 Si1 110.8(2)
C9 C7 Si1 112.8(2)
C10 C7 Si1 111.2(2)
C13 C11 C12 105.5(4)
C13 C11 C14 107.7(3)
C12 C11 C14 107.4(4)
C13 C11 Si1 111.1(3)
C12 C11 Si1 115.4(3)
C14 C11 Si1 109.3(3)
C16 C15 C17 108.6(4)
C16 C15 C18 105.2(4)
C17 C15 C18 105.6(4)
C16 C15 Si2 110.9(3)
C17 C15 Si2 113.1(3)
C18 C15 Si2 113.0(3)
C21 C19 C20 108.5(4)
C21 C19 C22 108.0(4)
C20 C19 C22 106.9(4)
C21 C19 Si2 112.0(3)
C20 C19 Si2 110.7(3)
C22 C19 Si2 110.5(3)
C24 C23 C25 107.1(4)
C24 C23 C26 107.1(4)
C25 C23 C26 107.9(4)
C24 C23 Si2 112.3(3)
C25 C23 Si2 113.7(3)
C26 C23 Si2 108.5(3)
C27 C29 C27' 41.1(4)
C27 C30 C27' 37.1(3)
C33 C31 C32 121.2(4)
C33 C31 C34 89.0(6)
C32 C31 C34 96.3(5)
C33 C31 Si3 116.5(3)
C32 C31 Si3 118.9(3)
C34 C31 Si3 103.3(5)
C31 C34 C38' 113.2(6)
C35 C36 C35' 38.4(4)
C35' C37 C35 41.4(5)
C29 C27 C28 100.4(5)
C29 C27 C30 112.5(5)
C28 C27 C30 114.5(5)
C29 C27 Si3 109.4(3)
C28 C27 Si3 111.4(4)
C30 C27 Si3 108.4(4)
C36 C35 C38 111.4(5)
C36 C35 C37 106.5(5)
C38 C35 C37 96.4(6)
C36 C35 Si3 118.6(5)
C38 C35 Si3 112.1(5)
C37 C35 Si3 109.4(4)
C29 C27' C28' 90.2(7)
C29 C27' C30 103.0(5)
C28' C27' C30 116.6(6)
C29 C27' Si3 118.9(5)
C28' C27' Si3 112.8(7)
C30 C27' Si3 113.3(4)
C37 C35' C38' 100.4(9)
C37 C35' C36 118.1(8)
C38' C35' C36 113.3(7)
C37 C35' Si3 112.7(6)
C38' C35' Si3 113.6(7)
C36 C35' Si3 99.4(6)
C35' C38' C34 104.6(7)

loop_
_geom_bond_atom_site_label_1
_geom_bond_atom_site_label_2
_geom_bond_distance
Nb1 O1 1.856(2)
Nb1 O2 1.8906(19)
Nb1 O3 1.977(2)
Nb1 C1 2.130(4)
Nb1 C2 2.176(3)
Si1 O1 1.636(2)
Si1 C3 1.920(3)
Si1 C7 1.925(3)
Si1 C11 1.949(4)
Si2 O2 1.676(2)
Si2 C19 1.900(4)
Si2 C15 1.930(4)
Si2 C23 1.931(4)
Si3 O3 1.666(2)
Si3 C27' 1.826(8)
Si3 C35 1.814(6)
Si3 C31 1.896(4)
Si3 C27 2.046(6)
Si3 C35' 2.080(10)
C1 C2 1.432(6)
C3 C6 1.526(5)
C3 C4 1.531(5)
C3 C5 1.560(5)
C7 C8 1.518(5)
C7 C9 1.527(5)
C7 C10 1.573(5)
C11 C13 1.531(5)
C11 C12 1.521(5)
C11 C14 1.548(6)
C15 C16 1.490(6)
C15 C17 1.510(6)
C15 C18 1.575(6)
C19 C21 1.524(6)
C19 C20 1.534(6)
C19 C22 1.563(6)
C23 C24 1.506(7)
C23 C25 1.525(5)
C23 C26 1.555(6)
C29 C27 1.451(7)
C29 C27' 1.508(10)
C30 C27 1.559(7)
C30 C27' 1.689(8)
C31 C33 1.372(7)
C31 C32 1.502(6)
C31 C34 1.788(12)
C34 C38' 1.866(16)
C36 C35 1.546(9)
C36 C35' 1.701(11)
C37 C35' 1.255(10)
C37 C35 1.631(9)
C27 C28 1.486(9)
C35 C38 1.575(10)
C27' C28' 1.521(12)
C35' C38' 1.501(15)
